data_4350456
loop_
_publ_author_name
'Stace, Justin J.'
'Lambert, Kurt D.'
'Krause, Jeanette A.'
'Connick, William B.'

_publ_section_title
;
 Rhodium dimers with 2,2-dimethyl-1,3-diisocyano and
 bis(diphenylphosphino)methane bridging ligands.
;
_journal_issue 22
_journal_name_full 'Inorganic chemistry'
_journal_page_first 9123
_journal_page_last 9131
_journal_paper_doi 10.1021/ic060923g
_journal_volume 45
_journal_year 2006
_chemical_formula_moiety '(C28 H40 N8 Cl2 Rh2, 2Cl, 6(C H Cl3)'
_chemical_formula_sum 'C34 H46 Cl22 N8 Rh2'
_chemical_formula_weight 1552.51
_space_group_IT_number 15
_space_group_name_Hall '-C 2yc'
_space_group_name_H-M_alt 'C 1 2/c 1'
_symmetry_cell_setting monoclinic
_symmetry_space_group_name_Hall '-C 2yc'
_symmetry_space_group_name_H-M 'C 1 2/c 1'
_atom_sites_solution_hydrogens mixed
_atom_sites_solution_primary direct
_atom_sites_solution_secondary difmap
_audit_creation_method SHELXL-97
_cell_angle_alpha 90.00
_cell_angle_beta 100.906(2)
_cell_angle_gamma 90.00
_cell_formula_units_Z 4
_cell_length_a 30.2025(16)
_cell_length_b 10.2584(6)
_cell_length_c 19.7543(6)
_cell_measurement_reflns_used 7461
_cell_measurement_temperature 150(2)
_cell_measurement_theta_max 28.3
_cell_measurement_theta_min 2.7
_cell_volume 6009.9(5)
_computing_cell_refinement 'SAINT v5.A06 (Bruker)'
_computing_data_collection 'SMART v5.051 (Bruker)'
_computing_data_reduction 'SAINT v5.A06 (Bruker)'
_computing_molecular_graphics 'SHELXTL v5.03,6.1,6.14 (Sheldrick)'
_computing_publication_material 'SHELXTL v5.03,6.1,6.14 (Sheldrick)'
_computing_structure_refinement 'SHELXTL v5.03,6.1,6.14 (Sheldrick)'
_computing_structure_solution 'SHELXTL v5.03,6.1,6.14 (Sheldrick)'
_diffrn_ambient_temperature 150(2)
_diffrn_measured_fraction_theta_full 0.984
_diffrn_measured_fraction_theta_max 0.984
_diffrn_measurement_device_type 'Bruker SMART 1K CCD'
_diffrn_measurement_method '\w scans'
_diffrn_radiation_monochromator graphite
_diffrn_radiation_source 'sealed tube'
_diffrn_radiation_type MoK\a
_diffrn_radiation_wavelength 0.71073
_diffrn_reflns_av_R_equivalents 0.0741
_diffrn_reflns_av_sigmaI/netI 0.0706
_diffrn_reflns_limit_h_max 39
_diffrn_reflns_limit_h_min -39
_diffrn_reflns_limit_k_max 13
_diffrn_reflns_limit_k_min -13
_diffrn_reflns_limit_l_max 26
_diffrn_reflns_limit_l_min -26
_diffrn_reflns_number 31168
_diffrn_reflns_theta_full 28.26
_diffrn_reflns_theta_max 28.26
_diffrn_reflns_theta_min 2.72
_diffrn_standards_decay_% 0
_diffrn_standards_number 0
_exptl_absorpt_coefficient_mu 1.562
_exptl_absorpt_correction_T_max 0.8594
_exptl_absorpt_correction_T_min 0.7882
_exptl_absorpt_correction_type multi-scan
_exptl_absorpt_process_details 'SADABS (Sheldrick)'
_exptl_crystal_colour orange
_exptl_crystal_density_diffrn 1.716
_exptl_crystal_density_meas ?
_exptl_crystal_description rod
_exptl_crystal_F_000 3080
_exptl_crystal_size_max 0.16
_exptl_crystal_size_mid 0.10
_exptl_crystal_size_min 0.10
_refine_diff_density_max 1.197
_refine_diff_density_min -0.915
_refine_diff_density_rms 0.123
_refine_ls_extinction_method none
_refine_ls_goodness_of_fit_ref 1.015
_refine_ls_hydrogen_treatment constr
_refine_ls_matrix_type full
_refine_ls_number_parameters 298
_refine_ls_number_reflns 7341
_refine_ls_number_restraints 0
_refine_ls_restrained_S_all 1.015
_refine_ls_R_factor_all 0.0873
_refine_ls_R_factor_gt 0.0485
_refine_ls_shift/su_max 0.002
_refine_ls_shift/su_mean 0.000
_refine_ls_structure_factor_coef Fsqd
_refine_ls_weighting_details 'calc w=1/[\s^2^(Fo^2^)+(0.0545P)^2^+9.5169P] where P=(Fo^2^+2Fc^2^)/3'
_refine_ls_weighting_scheme calc
_refine_ls_wR_factor_gt 0.1034
_refine_ls_wR_factor_ref 0.1171
_reflns_number_gt 5025
_reflns_number_total 7341
_reflns_threshold_expression >2\s(I)
_cod_data_source_file ic060923gsi20060526_014926.cif
_cod_data_source_block 2
_cod_depositor_comments
;
The following automatic conversions were performed:

data item '_symmetry_cell_setting' value 'Monoclinic' was changed to
'monoclinic' in accordance with the
/home/saulius/struct/COD-crude-data/automatic-downloads/DataCite-retrospective/ACS/depositions/lib/dictionaries/cif_core.dic
dictionary named 'cif_core.dic' version 2.4.2 last updated on
2011-04-26.

data item '_exptl_crystal_density_meas' value 'not measured' was
changed to '?' -- the value is perceived as not measured.

Automatic conversion script
Id: cif_fix_values 6909 2019-04-08 15:41:33Z antanas 
;
_cod_original_sg_symbol_H-M C2/c
_cod_database_code 4350456

loop_
_symmetry_equiv_pos_as_xyz
'x, y, z'
'-x, y, -z+1/2'
'x+1/2, y+1/2, z'
'-x+1/2, y+1/2, -z+1/2'
'-x, -y, -z'
'x, -y, z-1/2'
'-x+1/2, -y+1/2, -z'
'x+1/2, -y+1/2, z-1/2'

loop_
_atom_site_label
_atom_site_type_symbol
_atom_site_fract_x
_atom_site_fract_y
_atom_site_fract_z
_atom_site_U_iso_or_equiv
_atom_site_adp_type
_atom_site_occupancy
_atom_site_symmetry_multiplicity
_atom_site_calc_flag
_atom_site_refinement_flags
Rh1 Rh 0.245501(11) 0.35418(3) 0.045796(15) 0.01520(9) Uani 1 1 d .
Cl1 Cl 0.23700(4) 0.53393(11) 0.12374(5) 0.0268(2) Uani 1 1 d .
Cl2 Cl 0.65949(7) -0.21690(16) 0.44994(9) 0.0689(5) Uani 1 1 d .
Cl3 Cl 0.63121(7) -0.37184(17) 0.32896(9) 0.0688(5) Uani 1 1 d .
Cl4 Cl 0.56515(7) -0.2762(2) 0.40325(13) 0.0880(7) Uani 1 1 d .
Cl5 Cl 0.44853(7) -0.5324(2) 0.31841(9) 0.0805(6) Uani 1 1 d .
Cl6 Cl 0.42850(6) -0.76439(17) 0.38775(11) 0.0685(5) Uani 1 1 d .
Cl7 Cl 0.50929(5) -0.61708(15) 0.44131(8) 0.0494(4) Uani 1 1 d .
Cl8 Cl 0.52916(5) 0.09111(17) 0.56432(8) 0.0573(4) Uani 1 1 d .
Cl9 Cl 0.62178(5) 0.08360(18) 0.63808(8) 0.0605(4) Uani 1 1 d .
Cl10 Cl 0.55004(6) 0.18156(18) 0.70375(8) 0.0614(4) Uani 1 1 d .
Cl11 Cl 0.61327(4) -0.59211(11) 0.52767(6) 0.0290(2) Uani 1 1 d .
N1 N 0.21464(12) 0.1558(4) 0.14864(17) 0.0211(7) Uani 1 1 d .
N2 N 0.14560(12) 0.3940(4) -0.02959(18) 0.0233(8) Uani 1 1 d .
N3 N 0.28039(12) 0.5521(3) -0.05264(17) 0.0207(8) Uani 1 1 d .
N4 N 0.34574(12) 0.3200(4) 0.11977(17) 0.0229(8) Uani 1 1 d .
C9 C 0.23395(14) 0.5891(5) -0.1959(2) 0.0280(10) Uani 1 1 d .
H9A H 0.2247 0.5596 -0.2437 0.042 Uiso 1 1 calc R
H9B H 0.2242 0.6794 -0.1919 0.042 Uiso 1 1 calc R
H9C H 0.2201 0.5333 -0.1654 0.042 Uiso 1 1 calc R
C1 C 0.22549(14) 0.2285(4) 0.1106(2) 0.0201(9) Uani 1 1 d .
C2 C 0.19710(15) 0.0559(4) 0.1875(2) 0.0239(9) Uani 1 1 d .
H2A H 0.1638 0.0559 0.1749 0.029 Uiso 1 1 calc R
H2B H 0.2054 0.0768 0.2372 0.029 Uiso 1 1 calc R
C3 C 0.18233(15) 0.3780(4) -0.0017(2) 0.0194(9) Uani 1 1 d .
C4 C 0.09983(14) 0.3962(5) -0.0676(2) 0.0262(10) Uani 1 1 d .
H4A H 0.0876 0.4856 -0.0666 0.031 Uiso 1 1 calc R
H4B H 0.0811 0.3377 -0.0447 0.031 Uiso 1 1 calc R
C5 C 0.26662(14) 0.4794(4) -0.0176(2) 0.0198(9) Uani 1 1 d .
C6 C 0.30084(15) 0.6266(4) -0.1006(2) 0.0219(9) Uani 1 1 d .
H6A H 0.3340 0.6185 -0.0880 0.026 Uiso 1 1 calc R
H6B H 0.2930 0.7198 -0.0971 0.026 Uiso 1 1 calc R
C7 C 0.28532(14) 0.5812(4) -0.1751(2) 0.0229(9) Uani 1 1 d .
C8 C 0.30736(16) 0.6741(5) -0.2204(2) 0.0287(11) Uani 1 1 d .
H8A H 0.2984 0.6487 -0.2689 0.043 Uiso 1 1 calc R
H8B H 0.3402 0.6689 -0.2068 0.043 Uiso 1 1 calc R
H8C H 0.2975 0.7636 -0.2143 0.043 Uiso 1 1 calc R
C10 C 0.30916(14) 0.3318(4) 0.09230(19) 0.0184(9) Uani 1 1 d .
C11 C 0.39291(14) 0.2929(5) 0.1473(2) 0.0255(10) Uani 1 1 d .
H11A H 0.4002 0.3212 0.1960 0.031 Uiso 1 1 calc R
H11B H 0.4120 0.3435 0.1211 0.031 Uiso 1 1 calc R
C12 C 0.40370(13) 0.1469(5) 0.1429(2) 0.0239(9) Uani 1 1 d .
C13 C 0.37349(15) 0.0657(5) 0.1800(2) 0.0326(11) Uani 1 1 d .
H13A H 0.3766 0.0959 0.2277 0.049 Uiso 1 1 calc R
H13B H 0.3824 -0.0262 0.1797 0.049 Uiso 1 1 calc R
H13C H 0.3420 0.0751 0.1565 0.049 Uiso 1 1 calc R
C14 C 0.45339(15) 0.1306(5) 0.1780(2) 0.0329(11) Uani 1 1 d .
H14A H 0.4725 0.1832 0.1537 0.049 Uiso 1 1 calc R
H14B H 0.4620 0.0386 0.1766 0.049 Uiso 1 1 calc R
H14C H 0.4573 0.1595 0.2261 0.049 Uiso 1 1 calc R
C15 C 0.6198(2) -0.3331(5) 0.4112(3) 0.0511(15) Uani 1 1 d .
H15A H 0.6232 -0.4137 0.4401 0.061 Uiso 1 1 calc R
C16 C 0.45323(19) -0.6084(6) 0.3988(3) 0.0454(14) Uani 1 1 d .
H16A H 0.4361 -0.5553 0.4276 0.054 Uiso 1 1 calc R
C17 C 0.57013(19) 0.1698(6) 0.6263(3) 0.0452(14) Uani 1 1 d .
H17A H 0.5750 0.2597 0.6096 0.054 Uiso 1 1 calc R

loop_
_atom_site_aniso_label
_atom_site_aniso_U_11
_atom_site_aniso_U_22
_atom_site_aniso_U_33
_atom_site_aniso_U_23
_atom_site_aniso_U_13
_atom_site_aniso_U_12
Rh1 0.01898(15) 0.01510(16) 0.01107(14) 0.00030(14) 0.00173(10) 0.00152(14)
Cl1 0.0372(6) 0.0214(6) 0.0211(5) -0.0038(4) 0.0038(4) 0.0037(5)
Cl2 0.0884(13) 0.0424(10) 0.0617(10) 0.0120(8) -0.0221(9) -0.0059(8)
Cl3 0.1003(14) 0.0540(11) 0.0529(9) 0.0046(8) 0.0169(9) 0.0128(9)
Cl4 0.0592(12) 0.0702(13) 0.142(2) 0.0183(13) 0.0379(13) 0.0077(10)
Cl5 0.1084(16) 0.0690(13) 0.0535(10) 0.0084(9) -0.0115(10) -0.0059(11)
Cl6 0.0533(10) 0.0482(10) 0.1000(14) -0.0072(9) 0.0041(9) -0.0064(8)
Cl7 0.0372(7) 0.0577(10) 0.0509(8) -0.0189(7) 0.0027(6) 0.0087(6)
Cl8 0.0556(9) 0.0681(11) 0.0479(8) -0.0045(8) 0.0091(7) -0.0095(8)
Cl9 0.0483(9) 0.0755(12) 0.0585(9) 0.0257(9) 0.0123(7) -0.0013(8)
Cl10 0.0785(11) 0.0663(11) 0.0396(8) -0.0007(8) 0.0117(8) 0.0044(9)
Cl11 0.0297(6) 0.0265(6) 0.0299(6) -0.0019(5) 0.0033(5) -0.0003(5)
N1 0.0253(18) 0.024(2) 0.0141(16) -0.0024(16) 0.0035(14) 0.0000(16)
N2 0.027(2) 0.020(2) 0.0213(18) 0.0011(15) 0.0026(15) 0.0013(15)
N3 0.0280(19) 0.020(2) 0.0139(17) 0.0005(15) 0.0048(14) 0.0007(15)
N4 0.026(2) 0.025(2) 0.0164(17) -0.0040(15) 0.0017(15) 0.0006(15)
C9 0.027(2) 0.033(3) 0.022(2) 0.004(2) 0.0007(18) 0.001(2)
C1 0.023(2) 0.018(2) 0.018(2) -0.0061(18) 0.0017(16) 0.0033(17)
C2 0.029(2) 0.025(2) 0.020(2) 0.0084(18) 0.0113(18) -0.0002(19)
C3 0.030(2) 0.014(2) 0.0140(19) -0.0008(16) 0.0026(16) -0.0002(16)
C4 0.018(2) 0.033(3) 0.025(2) 0.0001(19) -0.0016(17) 0.0015(18)
C5 0.023(2) 0.022(2) 0.0120(19) -0.0071(17) -0.0025(16) 0.0041(17)
C6 0.032(2) 0.019(2) 0.0163(19) 0.0048(17) 0.0067(17) -0.0033(18)
C7 0.029(2) 0.026(2) 0.015(2) 0.0053(18) 0.0082(17) -0.0003(19)
C8 0.038(3) 0.028(3) 0.022(2) 0.0066(19) 0.010(2) -0.003(2)
C10 0.027(2) 0.016(2) 0.0122(18) -0.0022(16) 0.0049(16) 0.0000(16)
C11 0.020(2) 0.031(3) 0.023(2) 0.001(2) -0.0012(17) 0.0002(18)
C12 0.017(2) 0.031(2) 0.023(2) 0.004(2) -0.0003(16) 0.0042(19)
C13 0.030(3) 0.041(3) 0.024(2) 0.011(2) -0.0014(19) -0.003(2)
C14 0.022(2) 0.044(3) 0.030(2) 0.004(2) -0.0030(18) 0.005(2)
C15 0.074(4) 0.027(3) 0.045(3) 0.006(3) -0.005(3) 0.004(3)
C16 0.041(3) 0.040(3) 0.052(3) -0.008(3) 0.000(3) 0.011(2)
C17 0.055(4) 0.042(4) 0.038(3) 0.010(3) 0.007(3) -0.007(3)

loop_
_atom_type_symbol
_atom_type_description
_atom_type_scat_dispersion_real
_atom_type_scat_dispersion_imag
_atom_type_scat_source
C C 0.0033 0.0016 'International Tables Vol C Tables 4.2.6.8 and 6.1.1.4'
H H 0.0000 0.0000 'International Tables Vol C Tables 4.2.6.8 and 6.1.1.4'
N N 0.0061 0.0033 'International Tables Vol C Tables 4.2.6.8 and 6.1.1.4'
Rh Rh -1.1178 0.9187 'International Tables Vol C Tables 4.2.6.8 and 6.1.1.4'
Cl Cl 0.1484 0.1585 'International Tables Vol C Tables 4.2.6.8 and 6.1.1.4'

loop_
_geom_angle_atom_site_label_1
_geom_angle_atom_site_label_2
_geom_angle_atom_site_label_3
_geom_angle
_geom_angle_site_symmetry_1
_geom_angle_site_symmetry_3
C3 Rh1 C10 179.15(17) . .
C3 Rh1 C5 91.00(16) . .
C10 Rh1 C5 88.16(16) . .
C3 Rh1 C1 90.11(17) . .
C10 Rh1 C1 90.73(16) . .
C5 Rh1 C1 178.87(17) . .
C3 Rh1 Cl1 89.91(12) . .
C10 Rh1 Cl1 90.21(11) . .
C5 Rh1 Cl1 89.64(12) . .
C1 Rh1 Cl1 90.15(12) . .
C3 Rh1 Rh1 89.49(11) . 7
C10 Rh1 Rh1 90.38(11) . 7
C5 Rh1 Rh1 90.24(11) . 7
C1 Rh1 Rh1 89.98(11) . 7
Cl1 Rh1 Rh1 179.39(3) . 7
C1 N1 C2 171.6(4) . .
C3 N2 C4 172.3(4) . .
C5 N3 C6 171.3(4) . .
C10 N4 C11 172.3(4) . .
N1 C1 Rh1 178.9(4) . .
N1 C2 C7 113.1(3) . 7
N2 C3 Rh1 178.9(4) . .
N2 C4 C12 112.5(3) . 7
N3 C5 Rh1 177.4(4) . .
N3 C6 C7 112.2(3) . .
C6 C7 C9 110.7(3) . .
C6 C7 C2 112.3(4) . 7
C9 C7 C2 111.6(4) . 7
C6 C7 C8 106.4(4) . .
C9 C7 C8 109.8(4) . .
C2 C7 C8 105.8(3) 7 .
N4 C10 Rh1 179.1(4) . .
N4 C11 C12 111.6(4) . .
C13 C12 C4 111.8(4) . 7
C13 C12 C11 110.7(4) . .
C4 C12 C11 111.0(4) 7 .
C13 C12 C14 110.2(4) . .
C4 C12 C14 106.8(3) 7 .
C11 C12 C14 106.2(4) . .
Cl4 C15 Cl2 111.7(3) . .
Cl4 C15 Cl3 109.9(3) . .
Cl2 C15 Cl3 108.5(4) . .
Cl7 C16 Cl5 111.4(3) . .
Cl7 C16 Cl6 111.3(3) . .
Cl5 C16 Cl6 109.4(3) . .
Cl10 C17 Cl8 108.9(3) . .
Cl10 C17 Cl9 111.2(3) . .
Cl8 C17 Cl9 110.4(3) . .

loop_
_geom_bond_atom_site_label_1
_geom_bond_atom_site_label_2
_geom_bond_distance
_geom_bond_site_symmetry_2
Rh1 C3 1.975(4) .
Rh1 C10 1.981(4) .
Rh1 C5 1.982(4) .
Rh1 C1 1.990(4) .
Rh1 Cl1 2.4467(11) .
Rh1 Rh1 2.8465(6) 7
Cl2 C15 1.759(6) .
Cl3 C15 1.767(6) .
Cl4 C15 1.731(7) .
Cl5 C16 1.750(6) .
Cl6 C16 1.762(6) .
Cl7 C16 1.744(6) .
Cl8 C17 1.763(6) .
Cl9 C17 1.770(6) .
Cl10 C17 1.754(6) .
Cl11 Cl11 0.000(3) 1
N1 C1 1.149(5) .
N1 C2 1.440(5) .
N2 C3 1.154(5) .
N2 C4 1.443(5) .
N3 C5 1.148(5) .
N3 C6 1.445(5) .
N4 C10 1.141(5) .
N4 C11 1.452(5) .
C9 C7 1.530(6) .
C2 C7 1.539(6) 7
C4 C12 1.536(6) 7
C6 C7 1.529(6) .
C7 C2 1.539(6) 7
C7 C8 1.542(6) .
C11 C12 1.538(6) .
C12 C13 1.522(6) .
C12 C4 1.536(6) 7
C12 C14 1.539(6) .
